data_7047304
loop_
_publ_author_name
'Srinivasa Reddy, T.'
'Priv\'er, Steven H'
'Rao, Vijay V.'
'Mirzadeh, Nedaossadat'
'Bhargava, Suresh K.'

_publ_section_title
;
 Gold(i) and gold(iii) phosphine complexes: synthesis, anticancer
 activities towards 2D and 3D cancer models, and apoptosis inducing
 properties.
;
_journal_issue 43
_journal_name_full 'Dalton transactions (Cambridge, England : 2003)'
_journal_page_first 15312
_journal_page_last 15323
_journal_paper_doi 10.1039/c8dt01724g
_journal_volume 47
_journal_year 2018
_chemical_formula_moiety 'C24 H27 Au Br O6 P, C H2 Cl2'
_chemical_formula_sum 'C25 H29 Au Br Cl2 O6 P'
_chemical_formula_weight 804.23
_space_group_crystal_system orthorhombic
_space_group_IT_number 33
_space_group_name_Hall 'P 2c -2n'
_space_group_name_H-M_alt 'P n a 21'
_symmetry_space_group_name_Hall 'P 2c -2n'
_symmetry_space_group_name_H-M 'P n a 21'
_atom_sites_solution_hydrogens geom
_audit_creation_method SHELXL-2014/7
_audit_update_record
;
2017-12-17 deposited with the CCDC.
2018-08-20 downloaded from the CCDC.
;
_cell_angle_alpha 90
_cell_angle_beta 90
_cell_angle_gamma 90
_cell_formula_units_Z 4
_cell_length_a 14.422(3)
_cell_length_b 16.702(3)
_cell_length_c 11.860(2)
_cell_measurement_reflns_used 9313
_cell_measurement_temperature 150(2)
_cell_measurement_theta_max 32.46
_cell_measurement_theta_min 2.82
_cell_volume 2856.8(9)
_computing_cell_refinement 'Bruker SAINT'
_computing_data_collection 'Bruker APEX2'
_computing_data_reduction 'Bruker SAINT'
_computing_structure_refinement 'SHELXL-2014/7 (Sheldrick, 2014)'
_computing_structure_solution 'SHELXS-97 (Sheldrick, 2008)'
_diffrn_ambient_temperature 150(2)
_diffrn_measured_fraction_theta_full 0.999
_diffrn_measured_fraction_theta_max 1.000
_diffrn_measurement_device_type 'Bruker APEX-II CCD'
_diffrn_measurement_method '\f and \w scans'
_diffrn_radiation_monochromator graphite
_diffrn_radiation_source 'sealed tube'
_diffrn_radiation_type MoK\a
_diffrn_radiation_wavelength 0.71073
_diffrn_reflns_av_R_equivalents 0.0282
_diffrn_reflns_av_unetI/netI 0.0275
_diffrn_reflns_Laue_measured_fraction_full 0.999
_diffrn_reflns_Laue_measured_fraction_max 1.000
_diffrn_reflns_limit_h_max 21
_diffrn_reflns_limit_h_min -21
_diffrn_reflns_limit_k_max 25
_diffrn_reflns_limit_k_min -25
_diffrn_reflns_limit_l_max 17
_diffrn_reflns_limit_l_min -17
_diffrn_reflns_number 73847
_diffrn_reflns_point_group_measured_fraction_full 0.999
_diffrn_reflns_point_group_measured_fraction_max 1.000
_diffrn_reflns_theta_full 25.242
_diffrn_reflns_theta_max 32.499
_diffrn_reflns_theta_min 1.866
_exptl_absorpt_coefficient_mu 6.828
_exptl_absorpt_correction_T_max 0.746
_exptl_absorpt_correction_T_min 0.537
_exptl_absorpt_correction_type multi-scan
_exptl_absorpt_process_details SADABS
_exptl_crystal_colour colourless
_exptl_crystal_density_diffrn 1.870
_exptl_crystal_description needle
_exptl_crystal_F_000 1560
_exptl_crystal_recrystallization_method 'Re-crystallisation from solvent: CH2Cl2/hexane'
_exptl_crystal_size_max 0.270
_exptl_crystal_size_mid 0.084
_exptl_crystal_size_min 0.080
_refine_diff_density_max 0.586
_refine_diff_density_min -0.509
_refine_diff_density_rms 0.058
_refine_ls_abs_structure_details
;
 Refined as an inversion twin.
;
_refine_ls_abs_structure_Flack 0.000(3)
_refine_ls_extinction_method none
_refine_ls_goodness_of_fit_ref 0.947
_refine_ls_hydrogen_treatment constr
_refine_ls_matrix_type full
_refine_ls_number_parameters 348
_refine_ls_number_reflns 10314
_refine_ls_number_restraints 8
_refine_ls_restrained_S_all 0.946
_refine_ls_R_factor_all 0.0151
_refine_ls_R_factor_gt 0.0129
_refine_ls_shift/su_max 0.004
_refine_ls_shift/su_mean 0.000
_refine_ls_structure_factor_coef Fsqd
_refine_ls_weighting_details 'w=1/[\s^2^(Fo^2^)] where P=(Fo^2^+2Fc^2^)/3'
_refine_ls_weighting_scheme calc
_refine_ls_wR_factor_gt 0.0295
_refine_ls_wR_factor_ref 0.0300
_reflns_Friedel_coverage 0.920
_reflns_Friedel_fraction_full 1.000
_reflns_Friedel_fraction_max 1.000
_reflns_number_gt 9665
_reflns_number_total 10314
_reflns_threshold_expression 'I > 2\s(I)'
_cod_data_source_file c8dt01724g2.cif
_cod_data_source_block shelx_CCDC5
_cod_depositor_comments 'Adding full bibliography for 7047299--7047305.cif.'
_cod_original_cell_volume 2856.9(9)
_cod_database_code 7047304
_shelx_shelxl_version_number 2014/7
_shelx_space_group_comment
;
The symmetry employed for this shelxl refinement is uniquely defined
by the following loop, which should always be used as a source of
symmetry information in preference to the above space-group names.
They are only intended as comments.
;
_shelx_estimated_absorpt_t_min 0.260
_shelx_estimated_absorpt_t_max 0.611

loop_
_space_group_symop_operation_xyz
'x, y, z'
'-x, -y, z+1/2'
'x+1/2, -y+1/2, z'
'-x+1/2, y+1/2, z+1/2'

loop_
_atom_site_label
_atom_site_type_symbol
_atom_site_fract_x
_atom_site_fract_y
_atom_site_fract_z
_atom_site_U_iso_or_equiv
_atom_site_adp_type
_atom_site_occupancy
_atom_site_site_symmetry_order
_atom_site_calc_flag
_atom_site_refinement_flags_posn
_atom_site_refinement_flags_adp
_atom_site_refinement_flags_occupancy
_atom_site_disorder_assembly
_atom_site_disorder_group
Au1 Au 0.62544(2) 0.19134(2) 0.40493(3) 0.01616(2) Uani 1 1 d . . . . .
Br1 Br 0.64355(2) 0.24703(2) 0.59226(4) 0.02966(5) Uani 1 1 d . . . . .
C25 C 0.6108(5) 0.6595(2) 0.08586(19) 0.0402(8) Uani 0.861(7) 1 d D . P A 1
H25A H 0.6644 0.6965 0.0825 0.048 Uiso 0.861(7) 1 calc R U P A 1
H25B H 0.5549 0.6895 0.0622 0.048 Uiso 0.861(7) 1 calc R U P A 1
Cl1 Cl 0.62938(15) 0.57888(9) -0.00710(14) 0.0460(4) Uani 0.861(7) 1 d D . P A 1
Cl2 Cl 0.59633(11) 0.62531(17) 0.22517(11) 0.0635(6) Uani 0.861(7) 1 d D . P A 1
C26 C 0.607(4) 0.6783(8) 0.0825(10) 0.0402(8) Uani 0.139(7) 1 d D . P A 2
H26A H 0.6650 0.7087 0.0691 0.048 Uiso 0.139(7) 1 calc R U P A 2
H26B H 0.5553 0.7085 0.0481 0.048 Uiso 0.139(7) 1 calc R U P A 2
Cl3 Cl 0.6157(14) 0.5835(9) 0.0184(9) 0.064(2) Uani 0.139(7) 1 d D . P A 2
Cl4 Cl 0.5883(7) 0.6691(9) 0.2286(6) 0.064(2) Uani 0.139(7) 1 d D . P A 2
P3 P 0.61259(4) 0.14878(3) 0.22534(5) 0.01446(9) Uani 1 1 d . . . . .
O1 O 0.57966(10) -0.01256(9) 0.09498(16) 0.0254(3) Uani 1 1 d . . . . .
O2 O 0.43412(12) 0.20115(9) 0.28082(15) 0.0237(3) Uani 1 1 d . . . . .
O3 O 0.60213(13) 0.13733(11) -0.01601(15) 0.0257(3) Uani 1 1 d . . . . .
O4 O 0.60951(13) 0.32853(11) 0.27305(17) 0.0277(4) Uani 1 1 d . . . . .
O5 O 0.64946(12) -0.00329(10) 0.32054(15) 0.0241(3) Uani 1 1 d . . . . .
O6 O 0.78336(11) 0.18555(9) 0.07923(17) 0.0258(3) Uani 1 1 d . . . . .
C1 C 0.50683(14) 0.09271(12) 0.19375(17) 0.0165(4) Uani 1 1 d . . . . .
C2 C 0.49984(15) 0.01927(12) 0.13476(18) 0.0194(4) Uani 1 1 d . . . . .
C3 C 0.41378(16) -0.01635(13) 0.11724(19) 0.0228(4) Uani 1 1 d . . . . .
H3 H 0.4097 -0.0657 0.0778 0.027 Uiso 1 1 calc R U . . .
C4 C 0.33444(16) 0.02015(15) 0.1572(2) 0.0272(5) Uani 1 1 d . . . . .
H4 H 0.2762 -0.0052 0.1461 0.033 Uiso 1 1 calc R U . . .
C5 C 0.33785(15) 0.09285(14) 0.2129(2) 0.0243(4) Uani 1 1 d . . . . .
H5 H 0.2827 0.1178 0.2390 0.029 Uiso 1 1 calc R U . . .
C6 C 0.42414(15) 0.12861(13) 0.22975(18) 0.0183(4) Uani 1 1 d . . . . .
C7 C 0.5761(2) -0.08864(17) 0.0404(3) 0.0415(7) Uani 1 1 d . . . . .
H7A H 0.5454 -0.1274 0.0898 0.062 Uiso 1 1 calc R U . . .
H7B H 0.6393 -0.1069 0.0240 0.062 Uiso 1 1 calc R U . . .
H7C H 0.5413 -0.0838 -0.0302 0.062 Uiso 1 1 calc R U . . .
C8 C 0.35283(17) 0.24059(16) 0.3224(2) 0.0283(5) Uani 1 1 d . . . . .
H8A H 0.3077 0.2464 0.2612 0.042 Uiso 1 1 calc R U . . .
H8B H 0.3696 0.2936 0.3512 0.042 Uiso 1 1 calc R U . . .
H8C H 0.3255 0.2087 0.3834 0.042 Uiso 1 1 calc R U . . .
C9 C 0.60494(14) 0.23242(13) 0.12669(18) 0.0169(4) Uani 1 1 d . . . . .
C10 C 0.60057(15) 0.21630(15) 0.0104(2) 0.0196(4) Uani 1 1 d . . . . .
C11 C 0.59514(16) 0.27695(15) -0.0695(2) 0.0266(5) Uani 1 1 d . . . . .
H11 H 0.5930 0.2649 -0.1477 0.032 Uiso 1 1 calc R U . . .
C12 C 0.59291(17) 0.35564(16) -0.0320(2) 0.0279(5) Uani 1 1 d . . . . .
H12 H 0.5889 0.3977 -0.0858 0.033 Uiso 1 1 calc R U . . .
C13 C 0.59638(15) 0.37442(13) 0.0812(2) 0.0241(4) Uani 1 1 d . . . . .
H13 H 0.5945 0.4288 0.1047 0.029 Uiso 1 1 calc R U . . .
C14 C 0.60259(16) 0.31344(13) 0.1610(2) 0.0198(4) Uani 1 1 d . . . . .
C15 C 0.6191(2) 0.1152(2) -0.1304(3) 0.0394(7) Uani 1 1 d . . . . .
H15A H 0.5668 0.1322 -0.1773 0.059 Uiso 1 1 calc R U . . .
H15B H 0.6261 0.0569 -0.1354 0.059 Uiso 1 1 calc R U . . .
H15C H 0.6760 0.1411 -0.1569 0.059 Uiso 1 1 calc R U . . .
C16 C 0.5883(2) 0.40669(14) 0.3139(2) 0.0327(6) Uani 1 1 d . . . . .
H16A H 0.6351 0.4447 0.2869 0.049 Uiso 1 1 calc R U . . .
H16B H 0.5881 0.4062 0.3965 0.049 Uiso 1 1 calc R U . . .
H16C H 0.5270 0.4229 0.2864 0.049 Uiso 1 1 calc R U . . .
C17 C 0.71371(14) 0.08734(12) 0.19315(18) 0.0177(4) Uani 1 1 d . . . . .
C18 C 0.71951(15) 0.01262(13) 0.24704(18) 0.0209(4) Uani 1 1 d . . . . .
C19 C 0.79197(17) -0.04013(14) 0.2246(2) 0.0280(5) Uani 1 1 d . . . . .
H19 H 0.7942 -0.0911 0.2600 0.034 Uiso 1 1 calc R U . . .
C20 C 0.86032(17) -0.01718(17) 0.1503(3) 0.0322(6) Uani 1 1 d . . . . .
H20 H 0.9088 -0.0536 0.1329 0.039 Uiso 1 1 calc R U . . .
C21 C 0.86010(15) 0.05765(15) 0.1002(3) 0.0288(5) Uani 1 1 d . . . . .
H21 H 0.9090 0.0730 0.0512 0.035 Uiso 1 1 calc R U . . .
C22 C 0.78738(15) 0.11012(13) 0.12266(19) 0.0208(4) Uani 1 1 d . . . . .
C23 C 0.6450(2) -0.08166(15) 0.3681(2) 0.0329(6) Uani 1 1 d . . . . .
H23A H 0.6404 -0.1213 0.3075 0.049 Uiso 1 1 calc R U . . .
H23B H 0.5904 -0.0857 0.4170 0.049 Uiso 1 1 calc R U . . .
H23C H 0.7011 -0.0918 0.4125 0.049 Uiso 1 1 calc R U . . .
C24 C 0.86063(17) 0.2151(2) 0.0177(3) 0.0343(6) Uani 1 1 d . . . . .
H24A H 0.9162 0.2128 0.0652 0.051 Uiso 1 1 calc R U . . .
H24B H 0.8489 0.2707 -0.0047 0.051 Uiso 1 1 calc R U . . .
H24C H 0.8701 0.1822 -0.0497 0.051 Uiso 1 1 calc R U . . .

loop_
_atom_site_aniso_label
_atom_site_aniso_U_11
_atom_site_aniso_U_22
_atom_site_aniso_U_33
_atom_site_aniso_U_23
_atom_site_aniso_U_13
_atom_site_aniso_U_12
Au1 0.01808(3) 0.01567(3) 0.01472(3) -0.00092(4) 0.00080(3) -0.00175(2)
Br1 0.04361(12) 0.02761(11) 0.01774(10) -0.00559(9) -0.00115(12) -0.00182(10)
C25 0.0430(17) 0.0340(18) 0.0437(18) 0.0063(17) -0.0026(15) -0.004(2)
Cl1 0.0681(9) 0.0265(5) 0.0435(7) 0.0084(5) -0.0115(7) 0.0030(5)
Cl2 0.0747(8) 0.0767(14) 0.0392(6) 0.0036(7) 0.0009(5) -0.0146(8)
C26 0.0430(17) 0.0340(18) 0.0437(18) 0.0063(17) -0.0026(15) -0.004(2)
Cl3 0.097(5) 0.058(5) 0.036(3) 0.004(3) 0.004(3) -0.001(4)
Cl4 0.097(5) 0.058(5) 0.036(3) 0.004(3) 0.004(3) -0.001(4)
P3 0.0144(2) 0.0145(2) 0.0145(2) -0.00101(19) 0.00053(18) -0.00057(17)
O1 0.0240(8) 0.0229(7) 0.0294(8) -0.0118(8) 0.0015(7) -0.0006(6)
O2 0.0181(7) 0.0208(7) 0.0321(9) -0.0080(6) 0.0015(6) 0.0027(6)
O3 0.0330(9) 0.0276(9) 0.0166(8) -0.0023(7) 0.0018(7) 0.0008(7)
O4 0.0430(11) 0.0157(7) 0.0244(9) -0.0020(7) -0.0007(7) -0.0002(7)
O5 0.0279(8) 0.0194(7) 0.0251(8) 0.0043(6) 0.0017(7) 0.0020(6)
O6 0.0178(7) 0.0254(8) 0.0343(10) 0.0044(7) 0.0083(7) -0.0009(6)
C1 0.0156(9) 0.0174(9) 0.0164(9) 0.0002(7) -0.0008(7) -0.0009(7)
C2 0.0219(10) 0.0193(10) 0.0171(10) -0.0009(7) -0.0015(7) -0.0009(8)
C3 0.0254(11) 0.0200(10) 0.0229(11) -0.0031(8) -0.0051(8) -0.0051(8)
C4 0.0191(10) 0.0312(12) 0.0312(12) 0.0010(10) -0.0060(9) -0.0071(9)
C5 0.0151(10) 0.0282(11) 0.0296(12) 0.0014(10) -0.0010(9) -0.0013(8)
C6 0.0182(9) 0.0191(9) 0.0177(9) 0.0007(8) -0.0007(7) -0.0005(7)
C7 0.0385(15) 0.0341(14) 0.0518(18) -0.0274(13) 0.0057(13) -0.0022(12)
C8 0.0273(11) 0.0275(11) 0.0299(13) -0.0010(10) 0.0046(10) 0.0112(10)
C9 0.0147(8) 0.0189(9) 0.0170(9) 0.0018(8) 0.0004(7) -0.0007(7)
C10 0.0155(9) 0.0249(10) 0.0184(10) 0.0017(8) 0.0023(8) -0.0009(8)
C11 0.0226(10) 0.0363(13) 0.0208(12) 0.0077(9) 0.0024(8) 0.0025(10)
C12 0.0226(11) 0.0305(12) 0.0306(13) 0.0125(10) 0.0049(9) 0.0023(9)
C13 0.0190(9) 0.0206(9) 0.0327(12) 0.0078(10) 0.0034(9) 0.0000(8)
C14 0.0163(9) 0.0201(10) 0.0230(11) 0.0022(8) 0.0009(8) -0.0006(7)
C15 0.0554(19) 0.0427(16) 0.0201(12) -0.0071(11) 0.0065(11) 0.0030(13)
C16 0.0386(14) 0.0234(12) 0.0362(14) -0.0062(11) 0.0051(11) 0.0030(10)
C17 0.0149(9) 0.0196(9) 0.0186(9) -0.0025(7) 0.0001(7) 0.0014(7)
C18 0.0209(10) 0.0206(10) 0.0212(10) -0.0024(8) -0.0031(8) 0.0021(8)
C19 0.0266(11) 0.0228(10) 0.0348(12) -0.0014(10) -0.0049(10) 0.0065(9)
C20 0.0236(12) 0.0290(12) 0.0439(16) -0.0067(12) -0.0002(10) 0.0094(9)
C21 0.0195(9) 0.0282(11) 0.0386(14) -0.0050(11) 0.0049(10) 0.0015(8)
C22 0.0166(9) 0.0228(10) 0.0229(10) -0.0032(8) 0.0005(7) -0.0010(7)
C23 0.0441(14) 0.0227(11) 0.0319(12) 0.0065(10) 0.0023(10) -0.0003(10)
C24 0.0273(12) 0.0383(14) 0.0373(16) 0.0063(12) 0.0142(11) -0.0032(10)

loop_
_atom_type_symbol
_atom_type_description
_atom_type_scat_dispersion_real
_atom_type_scat_dispersion_imag
_atom_type_scat_source
C C 0.0033 0.0016 'International Tables Vol C Tables 4.2.6.8 and 6.1.1.4'
H H 0.0000 0.0000 'International Tables Vol C Tables 4.2.6.8 and 6.1.1.4'
O O 0.0106 0.0060 'International Tables Vol C Tables 4.2.6.8 and 6.1.1.4'
P P 0.1023 0.0942 'International Tables Vol C Tables 4.2.6.8 and 6.1.1.4'
Cl Cl 0.1484 0.1585 'International Tables Vol C Tables 4.2.6.8 and 6.1.1.4'
Br Br -0.2901 2.4595 'International Tables Vol C Tables 4.2.6.8 and 6.1.1.4'
Au Au -2.0133 8.8022 'International Tables Vol C Tables 4.2.6.8 and 6.1.1.4'

loop_
_geom_angle_atom_site_label_1
_geom_angle_atom_site_label_2
_geom_angle_atom_site_label_3
_geom_angle
P3 Au1 Br1 175.510(15)
Cl2 C25 Cl1 110.9(2)
Cl2 C25 H25A 109.5
Cl1 C25 H25A 109.5
Cl2 C25 H25B 109.5
Cl1 C25 H25B 109.5
H25A C25 H25B 108.0
Cl4 C26 Cl3 110.9(2)
Cl4 C26 H26A 109.5
Cl3 C26 H26A 109.5
Cl4 C26 H26B 109.5
Cl3 C26 H26B 109.5
H26A C26 H26B 108.0
C17 P3 C9 110.16(10)
C17 P3 C1 109.63(10)
C9 P3 C1 102.13(10)
C17 P3 Au1 108.04(7)
C9 P3 Au1 111.68(7)
C1 P3 Au1 115.08(7)
C2 O1 C7 118.53(18)
C6 O2 C8 118.41(19)
C10 O3 C15 118.4(2)
C14 O4 C16 119.2(2)
C18 O5 C23 117.77(19)
C22 O6 C24 118.82(19)
C6 C1 C2 117.42(19)
C6 C1 P3 115.36(15)
C2 C1 P3 127.19(16)
O1 C2 C3 122.60(19)
O1 C2 C1 116.88(18)
C3 C2 C1 120.5(2)
C4 C3 C2 119.9(2)
C4 C3 H3 120.0
C2 C3 H3 120.0
C3 C4 C5 121.5(2)
C3 C4 H4 119.3
C5 C4 H4 119.3
C4 C5 C6 118.4(2)
C4 C5 H5 120.8
C6 C5 H5 120.8
O2 C6 C5 122.6(2)
O2 C6 C1 115.22(19)
C5 C6 C1 122.2(2)
O1 C7 H7A 109.5
O1 C7 H7B 109.5
H7A C7 H7B 109.5
O1 C7 H7C 109.5
H7A C7 H7C 109.5
H7B C7 H7C 109.5
O2 C8 H8A 109.5
O2 C8 H8B 109.5
H8A C8 H8B 109.5
O2 C8 H8C 109.5
H8A C8 H8C 109.5
H8B C8 H8C 109.5
C10 C9 C14 117.7(2)
C10 C9 P3 118.99(18)
C14 C9 P3 123.32(17)
O3 C10 C11 123.5(2)
O3 C10 C9 114.3(2)
C11 C10 C9 122.1(2)
C12 C11 C10 118.3(2)
C12 C11 H11 120.9
C10 C11 H11 120.9
C13 C12 C11 121.7(2)
C13 C12 H12 119.1
C11 C12 H12 119.1
C12 C13 C14 119.8(2)
C12 C13 H13 120.1
C14 C13 H13 120.1
O4 C14 C13 122.3(2)
O4 C14 C9 117.3(2)
C13 C14 C9 120.4(2)
O3 C15 H15A 109.5
O3 C15 H15B 109.5
H15A C15 H15B 109.5
O3 C15 H15C 109.5
H15A C15 H15C 109.5
H15B C15 H15C 109.5
O4 C16 H16A 109.5
O4 C16 H16B 109.5
H16A C16 H16B 109.5
O4 C16 H16C 109.5
H16A C16 H16C 109.5
H16B C16 H16C 109.5
C22 C17 C18 117.81(19)
C22 C17 P3 125.25(16)
C18 C17 P3 116.89(15)
O5 C18 C19 123.8(2)
O5 C18 C17 114.90(18)
C19 C18 C17 121.3(2)
C20 C19 C18 118.9(2)
C20 C19 H19 120.5
C18 C19 H19 120.5
C19 C20 C21 121.6(2)
C19 C20 H20 119.2
C21 C20 H20 119.2
C20 C21 C22 119.2(2)
C20 C21 H21 120.4
C22 C21 H21 120.4
O6 C22 C21 122.8(2)
O6 C22 C17 116.32(19)
C21 C22 C17 120.9(2)
O5 C23 H23A 109.5
O5 C23 H23B 109.5
H23A C23 H23B 109.5
O5 C23 H23C 109.5
H23A C23 H23C 109.5
H23B C23 H23C 109.5
O6 C24 H24A 109.5
O6 C24 H24B 109.5
H24A C24 H24B 109.5
O6 C24 H24C 109.5
H24A C24 H24C 109.5
H24B C24 H24C 109.5

loop_
_geom_bond_atom_site_label_1
_geom_bond_atom_site_label_2
_geom_bond_distance
Au1 P3 2.2530(7)
Au1 Br1 2.4227(5)
C25 Cl2 1.761(2)
C25 Cl1 1.761(2)
C25 H25A 0.9900
C25 H25B 0.9900
C26 Cl4 1.761(2)
C26 Cl3 1.761(2)
C26 H26A 0.9900
C26 H26B 0.9900
P3 C17 1.824(2)
P3 C9 1.826(2)
P3 C1 1.829(2)
O1 C2 1.353(3)
O1 C7 1.427(3)
O2 C6 1.362(3)
O2 C8 1.433(3)
O3 C10 1.356(3)
O3 C15 1.427(4)
O4 C14 1.356(3)
O4 C16 1.426(3)
O5 C18 1.361(3)
O5 C23 1.427(3)
O6 C22 1.362(3)
O6 C24 1.420(3)
C1 C6 1.401(3)
C1 C2 1.416(3)
C2 C3 1.392(3)
C3 C4 1.380(3)
C3 H3 0.9500
C4 C5 1.383(3)
C4 H4 0.9500
C5 C6 1.395(3)
C5 H5 0.9500
C7 H7A 0.9800
C7 H7B 0.9800
C7 H7C 0.9800
C8 H8A 0.9800
C8 H8B 0.9800
C8 H8C 0.9800
C9 C10 1.406(3)
C9 C14 1.413(3)
C10 C11 1.389(3)
C11 C12 1.388(4)
C11 H11 0.9500
C12 C13 1.380(4)
C12 H12 0.9500
C13 C14 1.393(3)
C13 H13 0.9500
C15 H15A 0.9800
C15 H15B 0.9800
C15 H15C 0.9800
C16 H16A 0.9800
C16 H16B 0.9800
C16 H16C 0.9800
C17 C22 1.404(3)
C17 C18 1.405(3)
C18 C19 1.392(3)
C19 C20 1.377(4)
C19 H19 0.9500
C20 C21 1.384(4)
C20 H20 0.9500
C21 C22 1.392(3)
C21 H21 0.9500
C23 H23A 0.9800
C23 H23B 0.9800
C23 H23C 0.9800
C24 H24A 0.9800
C24 H24B 0.9800
C24 H24C 0.9800

loop_
_geom_torsion_atom_site_label_1
_geom_torsion_atom_site_label_2
_geom_torsion_atom_site_label_3
_geom_torsion_atom_site_label_4
_geom_torsion
C17 P3 C1 C6 171.22(15)
C9 P3 C1 C6 -71.96(18)
Au1 P3 C1 C6 49.22(17)
C17 P3 C1 C2 -10.8(2)
C9 P3 C1 C2 106.02(19)
Au1 P3 C1 C2 -132.79(17)
C7 O1 C2 C3 -4.9(3)
C7 O1 C2 C1 176.7(2)
C6 C1 C2 O1 176.43(19)
P3 C1 C2 O1 -1.5(3)
C6 C1 C2 C3 -2.1(3)
P3 C1 C2 C3 179.99(17)
O1 C2 C3 C4 -178.2(2)
C1 C2 C3 C4 0.3(3)
C2 C3 C4 C5 1.3(4)
C3 C4 C5 C6 -0.9(3)
C8 O2 C6 C5 2.4(3)
C8 O2 C6 C1 -178.5(2)
C4 C5 C6 O2 178.1(2)
C4 C5 C6 C1 -1.0(3)
C2 C1 C6 O2 -176.69(18)
P3 C1 C6 O2 1.5(2)
C2 C1 C6 C5 2.5(3)
P3 C1 C6 C5 -179.34(17)
C17 P3 C9 C10 57.3(2)
C1 P3 C9 C10 -59.18(19)
Au1 P3 C9 C10 177.31(15)
C17 P3 C9 C14 -123.14(19)
C1 P3 C9 C14 120.43(19)
Au1 P3 C9 C14 -3.1(2)
C15 O3 C10 C11 13.9(3)
C15 O3 C10 C9 -166.1(2)
C14 C9 C10 O3 -179.30(19)
P3 C9 C10 O3 0.3(3)
C14 C9 C10 C11 0.7(3)
P3 C9 C10 C11 -179.67(17)
O3 C10 C11 C12 179.2(2)
C9 C10 C11 C12 -0.8(3)
C10 C11 C12 C13 0.3(3)
C11 C12 C13 C14 0.2(4)
C16 O4 C14 C13 15.1(3)
C16 O4 C14 C9 -167.0(2)
C12 C13 C14 O4 177.6(2)
C12 C13 C14 C9 -0.3(3)
C10 C9 C14 O4 -178.2(2)
P3 C9 C14 O4 2.2(3)
C10 C9 C14 C13 -0.2(3)
P3 C9 C14 C13 -179.77(16)
C9 P3 C17 C22 14.5(2)
C1 P3 C17 C22 126.16(19)
Au1 P3 C17 C22 -107.72(18)
C9 P3 C17 C18 -168.10(16)
C1 P3 C17 C18 -56.46(19)
Au1 P3 C17 C18 69.66(16)
C23 O5 C18 C19 -6.8(3)
C23 O5 C18 C17 172.8(2)
C22 C17 C18 O5 175.31(19)
P3 C17 C18 O5 -2.3(2)
C22 C17 C18 C19 -5.1(3)
P3 C17 C18 C19 177.32(17)
O5 C18 C19 C20 -178.7(2)
C17 C18 C19 C20 1.8(3)
C18 C19 C20 C21 2.0(4)
C19 C20 C21 C22 -2.1(4)
C24 O6 C22 C21 -6.5(3)
C24 O6 C22 C17 173.1(2)
C20 C21 C22 O6 178.1(2)
C20 C21 C22 C17 -1.4(4)
C18 C17 C22 O6 -174.67(18)
P3 C17 C22 O6 2.7(3)
C18 C17 C22 C21 4.9(3)
P3 C17 C22 C21 -177.74(18)
